data_1508584
loop_
_publ_author_name
'Molleti, Nagaraju'
'Rana, Nirmal K.'
'Singh, Vinod K.'

_publ_section_title
;
 Highly enantioselective conjugate addition of malononitrile to
 2-enoylpyridines with bifunctional organocatalyst.
;
_journal_issue 17
_journal_name_full 'Organic letters'
_journal_page_first 4322
_journal_page_last 4325
_journal_paper_doi 10.1021/ol3015607
_journal_volume 14
_journal_year 2012
_chemical_formula_moiety 'C17 H13 N3 O,O2'
_chemical_formula_sum 'C17 H13 N3 O3'
_chemical_formula_weight 307.30
_chemical_name_systematic
; 
 ? 
;
_space_group_IT_number 4
_symmetry_space_group_name_Hall 'P 2yb'
_symmetry_space_group_name_H-M 'P 1 21 1'
_atom_sites_solution_hydrogens geom
_atom_sites_solution_primary direct
_atom_sites_solution_secondary difmap
_audit_creation_method SHELXL-97
_cell_angle_alpha 90.000(5)
_cell_angle_beta 103.121(5)
_cell_angle_gamma 90.000(5)
_cell_formula_units_Z 2
_cell_length_a 11.859(5)
_cell_length_b 5.765(5)
_cell_length_c 12.062(5)
_cell_measurement_reflns_used 966
_cell_measurement_temperature 100(2)
_cell_measurement_theta_max 23.17
_cell_measurement_theta_min 2.74
_cell_volume 803.1(8)
_computing_cell_refinement 'Bruker SMART'
_computing_data_collection 'Bruker SMART'
_computing_data_reduction 'Bruker SAINT'
_computing_molecular_graphics 'Bruker SHELXTL'
_computing_publication_material 'Bruker SHELXTL'
_computing_structure_refinement 'Bruker SHELXTL'
_computing_structure_solution 'Bruker SHELXTL'
_diffrn_ambient_temperature 100(2)
_diffrn_measured_fraction_theta_full 0.995
_diffrn_measured_fraction_theta_max 0.995
_diffrn_measurement_device_type 'CCD area detector'
_diffrn_measurement_method 'phi and omega scans'
_diffrn_radiation_monochromator graphite
_diffrn_radiation_source 'fine-focus sealed tube'
_diffrn_radiation_type MoK\a
_diffrn_radiation_wavelength 0.71069
_diffrn_reflns_av_R_equivalents 0.0253
_diffrn_reflns_av_sigmaI/netI 0.0478
_diffrn_reflns_limit_h_max 13
_diffrn_reflns_limit_h_min -12
_diffrn_reflns_limit_k_max 6
_diffrn_reflns_limit_k_min -6
_diffrn_reflns_limit_l_max 13
_diffrn_reflns_limit_l_min -13
_diffrn_reflns_number 3699
_diffrn_reflns_theta_full 23.52
_diffrn_reflns_theta_max 23.52
_diffrn_reflns_theta_min 1.73
_exptl_absorpt_coefficient_mu 0.090
_exptl_absorpt_correction_T_max 0.994
_exptl_absorpt_correction_T_min 0.990
_exptl_absorpt_correction_type empirical
_exptl_absorpt_process_details sadabs
_exptl_crystal_colour colourless
_exptl_crystal_density_diffrn 1.271
_exptl_crystal_density_method 'not measured'
_exptl_crystal_description needle
_exptl_crystal_F_000 320
_exptl_crystal_size_max 0.12
_exptl_crystal_size_mid 0.09
_exptl_crystal_size_min 0.07
_refine_diff_density_max 0.408
_refine_diff_density_min -0.244
_refine_diff_density_rms 0.058
_refine_ls_abs_structure_details 'Flack H D (1983), Acta Cryst. A39, 876-881'
_refine_ls_abs_structure_Flack 5(4)
_refine_ls_extinction_method none
_refine_ls_goodness_of_fit_ref 0.907
_refine_ls_hydrogen_treatment constr
_refine_ls_matrix_type full
_refine_ls_number_parameters 217
_refine_ls_number_reflns 2211
_refine_ls_number_restraints 1
_refine_ls_restrained_S_all 0.907
_refine_ls_R_factor_all 0.0783
_refine_ls_R_factor_gt 0.0674
_refine_ls_shift/su_max 0.024
_refine_ls_shift/su_mean 0.002
_refine_ls_structure_factor_coef Fsqd
_refine_ls_weighting_details 'calc w=1/[\s^2^(Fo^2^)+(0.1547P)^2^+0.5485P] where P=(Fo^2^+2Fc^2^)/3'
_refine_ls_weighting_scheme calc
_refine_ls_wR_factor_gt 0.1855
_refine_ls_wR_factor_ref 0.2043
_reflns_number_gt 1865
_reflns_number_total 2211
_reflns_threshold_expression >2sigma(I)
_cod_data_source_file ol3015607_si_002.cif
_cod_data_source_block Chiral
_cod_depositor_comments
;
The following automatic conversions were performed:

'_exptl_absorpt_correction_type' value 'Empirical' changed to
'empirical' according to
/home/saulius/struct/CIF-dictionaries/cif_core.dic dictionary named
'cif_core.dic' version 2.4.2 from 2011-04-26.

Automatic conversion script
Id: cif_fix_values 1891 2012-01-12 08:04:46Z andrius 
;
_cod_original_sg_symbol_H-M P21
_cod_database_code 1508584

loop_
_symmetry_equiv_pos_as_xyz
'x, y, z'
'-x, y+1/2, -z'

loop_
_atom_site_label
_atom_site_type_symbol
_atom_site_fract_x
_atom_site_fract_y
_atom_site_fract_z
_atom_site_U_iso_or_equiv
_atom_site_adp_type
_atom_site_occupancy
_atom_site_symmetry_multiplicity
_atom_site_calc_flag
_atom_site_refinement_flags
C1 C 0.6158(4) 0.2084(10) 0.1858(5) 0.0516(14) Uani 1 1 d .
H1 H 0.6624 0.0790 0.2078 0.062 Uiso 1 1 calc R
C2 C 0.6638(4) 0.3993(9) 0.1444(4) 0.0434(13) Uani 1 1 d .
H2 H 0.7394 0.3940 0.1349 0.052 Uiso 1 1 calc R
C3 C 0.5992(4) 0.5947(10) 0.1178(5) 0.0509(14) Uani 1 1 d .
H3 H 0.6299 0.7267 0.0916 0.061 Uiso 1 1 calc R
C4 C 0.4858(4) 0.5915(9) 0.1311(5) 0.0484(13) Uani 1 1 d .
H4 H 0.4392 0.7222 0.1136 0.058 Uiso 1 1 calc R
C5 C 0.4431(3) 0.3930(7) 0.1703(3) 0.0306(10) Uani 1 1 d .
C6 C 0.3212(3) 0.3787(8) 0.1843(4) 0.0365(11) Uani 1 1 d .
C7 C 0.2737(3) 0.1463(8) 0.1981(4) 0.0324(10) Uani 1 1 d .
H7A H 0.3260 0.0664 0.2598 0.039 Uiso 1 1 calc R
H7B H 0.2703 0.0578 0.1290 0.039 Uiso 1 1 calc R
C8 C 0.1523(3) 0.1521(8) 0.2234(3) 0.0312(10) Uani 1 1 d .
H8 H 0.1152 0.2984 0.1940 0.037 Uiso 1 1 calc R
C9 C 0.0773(3) -0.0501(8) 0.1610(3) 0.0276(9) Uani 1 1 d .
H9 H 0.1138 -0.1969 0.1904 0.033 Uiso 1 1 calc R
C10 C 0.0691(3) -0.0421(8) 0.0366(4) 0.0295(9) Uani 1 1 d .
C11 C -0.0410(3) -0.0458(8) 0.1806(3) 0.0306(9) Uani 1 1 d .
C12 C 0.1551(3) 0.1397(8) 0.3495(4) 0.0333(10) Uani 1 1 d .
C13 C 0.2040(4) -0.0511(9) 0.4149(3) 0.0396(11) Uani 1 1 d .
H13 H 0.2347 -0.1730 0.3807 0.047 Uiso 1 1 calc R
C14 C 0.2070(4) -0.0592(10) 0.5292(4) 0.0501(13) Uani 1 1 d .
H14 H 0.2397 -0.1866 0.5720 0.060 Uiso 1 1 calc R
C15 C 0.1621(4) 0.1196(9) 0.5809(4) 0.0473(12) Uani 1 1 d .
H15 H 0.1653 0.1135 0.6586 0.057 Uiso 1 1 calc R
C16 C 0.1120(4) 0.3087(9) 0.5179(4) 0.0428(12) Uani 1 1 d .
H16 H 0.0810 0.4290 0.5529 0.051 Uiso 1 1 calc R
C17 C 0.1083(4) 0.3180(8) 0.4023(4) 0.0378(11) Uani 1 1 d .
H17 H 0.0741 0.4445 0.3598 0.045 Uiso 1 1 calc R
N1 N 0.5057(3) 0.2002(8) 0.1958(3) 0.0452(11) Uani 1 1 d .
N2 N -0.1321(3) -0.0390(8) 0.1969(3) 0.0414(9) Uani 1 1 d .
N3 N 0.0659(3) -0.0311(8) -0.0589(3) 0.0363(9) Uani 1 1 d .
O1 O 0.2657(3) 0.5553(7) 0.1845(5) 0.0903(17) Uani 1 1 d .
O2 O 0.4935(15) 0.571(4) 0.510(3) 0.191(10) Uani 0.50 1 d P
O3 O 0.4173(13) 0.584(3) 0.3933(12) 0.129(5) Uani 0.50 1 d P
O4 O 0.5412(12) 0.820(5) 0.4577(15) 0.380(15) Uani 1 1 d .

loop_
_atom_site_aniso_label
_atom_site_aniso_U_11
_atom_site_aniso_U_22
_atom_site_aniso_U_33
_atom_site_aniso_U_23
_atom_site_aniso_U_13
_atom_site_aniso_U_12
C1 0.029(2) 0.049(3) 0.079(4) 0.001(3) 0.018(2) 0.001(2)
C2 0.027(2) 0.051(3) 0.054(3) -0.010(2) 0.012(2) -0.008(2)
C3 0.041(3) 0.045(3) 0.074(3) -0.001(3) 0.028(2) -0.013(3)
C4 0.035(2) 0.033(3) 0.083(4) -0.001(3) 0.026(2) 0.001(2)
C5 0.024(2) 0.028(3) 0.042(2) -0.0084(18) 0.0114(17) 0.0028(18)
C6 0.027(2) 0.031(3) 0.053(3) -0.001(2) 0.0116(19) 0.006(2)
C7 0.023(2) 0.031(3) 0.042(2) 0.001(2) 0.0061(17) 0.0021(18)
C8 0.022(2) 0.029(2) 0.040(2) -0.001(2) 0.0038(17) 0.0041(18)
C9 0.0223(19) 0.025(2) 0.037(2) 0.000(2) 0.0100(16) 0.0034(18)
C10 0.0204(18) 0.023(2) 0.047(3) -0.001(2) 0.0119(17) -0.0006(18)
C11 0.030(2) 0.027(2) 0.036(2) 0.002(2) 0.0095(17) 0.002(2)
C12 0.026(2) 0.030(2) 0.044(2) -0.008(2) 0.0076(17) -0.0029(18)
C13 0.038(2) 0.036(2) 0.040(2) -0.006(2) -0.0001(19) 0.006(2)
C14 0.052(3) 0.050(3) 0.040(3) 0.001(3) -0.007(2) 0.014(3)
C15 0.055(3) 0.042(3) 0.045(3) -0.002(2) 0.011(2) 0.004(2)
C16 0.041(3) 0.038(3) 0.052(3) -0.012(2) 0.015(2) 0.005(2)
C17 0.035(2) 0.030(3) 0.049(3) -0.001(2) 0.0122(19) 0.003(2)
N1 0.0247(19) 0.044(3) 0.069(3) -0.004(2) 0.0141(17) -0.0016(19)
N2 0.0276(19) 0.041(2) 0.058(2) 0.004(2) 0.0149(16) 0.0024(18)
N3 0.0333(18) 0.036(2) 0.042(2) -0.0003(19) 0.0143(16) -0.0018(17)
O1 0.049(2) 0.030(2) 0.211(5) 0.014(3) 0.069(3) 0.0095(19)
O2 0.114(11) 0.178(18) 0.32(3) -0.130(18) 0.131(15) -0.072(12)
O3 0.125(10) 0.136(12) 0.132(10) -0.006(9) 0.045(8) 0.024(10)
O4 0.188(14) 0.53(4) 0.40(2) 0.00(2) 0.018(13) 0.23(2)

loop_
_atom_type_symbol
_atom_type_description
_atom_type_scat_dispersion_real
_atom_type_scat_dispersion_imag
_atom_type_scat_source
C C 0.0033 0.0016 'International Tables Vol C Tables 4.2.6.8 and 6.1.1.4'
H H 0.0000 0.0000 'International Tables Vol C Tables 4.2.6.8 and 6.1.1.4'
N N 0.0061 0.0033 'International Tables Vol C Tables 4.2.6.8 and 6.1.1.4'
O O 0.0106 0.0060 'International Tables Vol C Tables 4.2.6.8 and 6.1.1.4'

loop_
_geom_angle_atom_site_label_1
_geom_angle_atom_site_label_2
_geom_angle_atom_site_label_3
_geom_angle
_geom_angle_site_symmetry_1
_geom_angle_site_symmetry_3
N1 C1 C2 123.4(5) . .
C3 C2 C1 119.2(4) . .
C2 C3 C4 118.0(5) . .
C5 C4 C3 119.4(4) . .
N1 C5 C4 122.9(4) . .
N1 C5 C6 115.4(4) . .
C4 C5 C6 121.6(4) . .
O1 C6 C7 122.7(4) . .
O1 C6 C5 119.5(4) . .
C7 C6 C5 117.8(3) . .
C6 C7 C8 113.6(4) . .
C12 C8 C7 112.9(3) . .
C12 C8 C9 109.3(3) . .
C7 C8 C9 110.3(3) . .
C11 C9 C10 108.4(3) . .
C11 C9 C8 111.7(3) . .
C10 C9 C8 111.5(3) . .
N3 C10 C9 177.8(4) . .
N2 C11 C9 178.8(5) . .
C17 C12 C13 118.7(4) . .
C17 C12 C8 120.4(4) . .
C13 C12 C8 121.0(4) . .
C14 C13 C12 120.4(5) . .
C13 C14 C15 120.4(5) . .
C14 C15 C16 120.3(4) . .
C15 C16 C17 119.7(4) . .
C16 C17 C12 120.5(4) . .
C5 N1 C1 116.9(4) . .
O3 O2 O4 98.3(12) . 2_646
O3 O2 O4 78.1(19) . .
O4 O2 O4 170.3(15) 2_646 .
O2 O4 O2 123.4(10) 2_656 .

loop_
_geom_bond_atom_site_label_1
_geom_bond_atom_site_label_2
_geom_bond_distance
_geom_bond_site_symmetry_2
C1 N1 1.339(6) .
C1 C2 1.383(7) .
C2 C3 1.360(7) .
C3 C4 1.389(6) .
C4 C5 1.378(7) .
C5 N1 1.333(6) .
C5 C6 1.496(5) .
C6 O1 1.213(6) .
C6 C7 1.477(6) .
C7 C8 1.539(5) .
C8 C12 1.515(6) .
C8 C9 1.553(6) .
C9 C11 1.475(5) .
C9 C10 1.481(6) .
C10 N3 1.146(5) .
C11 N2 1.142(5) .
C12 C17 1.390(6) .
C12 C13 1.401(7) .
C13 C14 1.372(6) .
C14 C15 1.373(7) .
C15 C16 1.383(7) .
C16 C17 1.386(6) .
O2 O3 1.49(3) .
O2 O4 1.58(3) 2_646
O2 O4 1.71(3) .
O4 O2 1.58(3) 2_656
